data_2200785
loop_
_publ_author_name
S.Ramaswamy
B.Sridhar
V.Ramakrishnan
R.K.Rajaram

_publ_section_title
;
 <small>D</small>-Phenylglycinium perchlorate
;
_journal_issue 12
_journal_name_full 'Acta Crystallographica Section E'
_journal_page_first o1149
_journal_page_last o1151
_journal_paper_doi 10.1107/S160053680101858X
_journal_volume 57
_journal_year 2001
_chemical_formula_moiety 'C8 H10 N O2 +. Cl O4 -'
_chemical_formula_sum 'C8 H10 Cl N O6'
_chemical_formula_weight 251.62
_chemical_name_common 'D-phenylglycinium perchlorate'
_chemical_name_systematic
;
D-phenylglycinium perchlorate
;
_space_group_IT_number 19
_symmetry_cell_setting orthorhombic
_symmetry_space_group_name_Hall 'P 2ac 2ab'
_symmetry_space_group_name_H-M 'P 21 21 21'
_audit_creation_method SHELXL-97
_cell_angle_alpha 90.00
_cell_angle_beta 90.00
_cell_angle_gamma 90.00
_cell_formula_units_Z 4
_cell_length_a 5.4510(10)
_cell_length_b 8.807(2)
_cell_length_c 22.649(5)
_cell_measurement_reflns_used 25
_cell_measurement_temperature 293(2)
_cell_measurement_theta_max 22.98
_cell_measurement_theta_min 13.58
_cell_volume 1087.3(4)
_computing_cell_refinement 'CAD-4 Software'
_computing_data_collection 'CAD-4 Software (Enraf-Nonius, 1989)'
_computing_data_reduction 'CAD-4 Software'
_computing_molecular_graphics 'PLATON (Spek, 1999)'
_computing_publication_material SHELXL97
_computing_structure_refinement 'SHELXL97 (Sheldrick, 1997)'
_computing_structure_solution 'SHELXS97 (Sheldrick, 1997)'
_diffrn_ambient_temperature 293(2)
_diffrn_measured_fraction_theta_full .896
_diffrn_measured_fraction_theta_max .896
_diffrn_measurement_device_type 'Enraf-Nonis sealed tube'
_diffrn_measurement_method \w-2\q
_diffrn_radiation_monochromator graphite
_diffrn_radiation_source 'fine-focus sealed tube'
_diffrn_radiation_type MoK\a
_diffrn_radiation_wavelength .71073
_diffrn_reflns_av_R_equivalents .0230
_diffrn_reflns_av_sigmaI/netI .0154
_diffrn_reflns_limit_h_max 6
_diffrn_reflns_limit_h_min -6
_diffrn_reflns_limit_k_max 10
_diffrn_reflns_limit_k_min 0
_diffrn_reflns_limit_l_max 27
_diffrn_reflns_limit_l_min 0
_diffrn_reflns_number 1485
_diffrn_reflns_theta_full 25.28
_diffrn_reflns_theta_max 25.28
_diffrn_reflns_theta_min 1.80
_diffrn_standards_decay_% 0
_diffrn_standards_interval_time 60
_diffrn_standards_number 3
_exptl_absorpt_coefficient_mu .365
_exptl_absorpt_correction_T_max .947
_exptl_absorpt_correction_T_min .864
_exptl_absorpt_correction_type psi-scan
_exptl_absorpt_process_details '(North et al., 1968)'
_exptl_crystal_colour colorless
_exptl_crystal_density_diffrn 1.537
_exptl_crystal_density_meas 1.530
_exptl_crystal_density_method 'flotation technique using a mixture of carbon tetrachloride and xylene'
_exptl_crystal_description needle
_exptl_crystal_F_000 520
_exptl_crystal_size_max .55
_exptl_crystal_size_mid .50
_exptl_crystal_size_min .15
_refine_diff_density_max .326
_refine_diff_density_min -.222
_refine_ls_abs_structure_details 'Flack (1983)'
_refine_ls_abs_structure_Flack -.98(16)
_refine_ls_extinction_method none
_refine_ls_goodness_of_fit_ref 1.073
_refine_ls_hydrogen_treatment constr
_refine_ls_matrix_type full
_refine_ls_number_parameters 181
_refine_ls_number_reflns 1261
_refine_ls_number_restraints 0
_refine_ls_restrained_S_all 1.073
_refine_ls_R_factor_all .0580
_refine_ls_R_factor_gt .0556
_refine_ls_shift/su_max .000
_refine_ls_shift/su_mean .000
_refine_ls_structure_factor_coef Fsqd
_refine_ls_weighting_details 'calc w=1/[\s^2^(Fo^2^)+(0.1125P)^2^+0.6721P] where P=(Fo^2^+2Fc^2^)/3'
_refine_ls_weighting_scheme calc
_refine_ls_wR_factor_ref .1612
_reflns_number_gt 1193
_reflns_number_total 1261
_reflns_threshold_expression I>2\s(I)
_cod_data_source_file wn6065.cif
_cod_data_source_block I
_cod_depositor_comments
;
The following automatic conversions were performed:
'_symmetry_cell_setting' value 'Orthorhombic' changed to 'orthorhombic'
according to '/home/saulius/struct/CIF-dictionaries/cif_core.dic'
dictionary named 'cif_core.dic' version 2.4.1 from 2010-06-29.

Automatic conversion script
Id: cif_fix_enum 1527 2010-12-29 10:47:43Z saulius 

The following automatic conversions were performed:

'_symmetry_cell_setting' value 'Orthorhombic' changed to
'orthorhombic' according to
/home/saulius/struct/CIF-dictionaries/cif_core.dic dictionary named
'cif_core.dic' version 2.4.1 from 2010-06-29.

Automatic conversion script
Id: cif_fix_values 1715 2011-07-08 13:25:40Z adriana 
;
_cod_database_code 2200785
_cod_database_fobs_code 2200785

loop_
_symmetry_equiv_pos_as_xyz
'x, y, z'
'-x+1/2, -y, z+1/2'
'x+1/2, -y+1/2, -z'
'-x, y+1/2, -z+1/2'

loop_
_atom_site_label
_atom_site_fract_x
_atom_site_fract_y
_atom_site_fract_z
_atom_site_U_iso_or_equiv
_atom_site_adp_type
_atom_site_calc_flag
_atom_site_refinement_flags
_atom_site_occupancy
_atom_site_disorder_assembly
_atom_site_disorder_group
_atom_site_type_symbol
Cl1 .0200(2) .18151(14) .31252(5) .0558(4) Uani d . 1 . . Cl
O1 .079(3) .328(3) .3277(8) .101(6) Uani d P .50 A 1 O
O2 -.027(4) .143(4) .2544(10) .146(11) Uani d P .50 A 1 O
O3 -.149(6) .135(2) .3507(10) .139(12) Uani d P .50 A 1 O
O4 .187(5) .078(3) .3430(15) .227(14) Uani d P .50 A 1 O
O1' -.016(3) .340(2) .3052(8) .092(4) Uani d P .50 A 2 O
O2' .017(4) .119(3) .2570(12) .132(9) Uani d P .50 A 2 O
O3' -.200(5) .132(2) .3420(11) .120(8) Uani d P .50 A 2 O
O4' .269(3) .156(2) .3260(6) .134(7) Uani d P .50 A 2 O
O1A .5190(9) .8079(4) .29331(15) .0712(11) Uani d . 1 . . O
O1B .7712(8) .8274(4) .36966(14) .0682(11) Uani d . 1 . . O
H12 .7769 .9174 .3606 .102 Uiso calc R 1 . . H
C11 .6297(9) .7563(5) .33355(16) .0453(11) Uani d . 1 . . C
C12 .6124(9) .5885(5) .34892(16) .0449(11) Uani d . 1 . . C
H12A .7788 .5494 .3550 .054 Uiso calc R 1 . . H
N11 .5040(9) .5103(5) .29656(14) .0588(11) Uani d . 1 . . N
H11A .5953 .5294 .2648 .088 Uiso calc R 1 . . H
H11B .3523 .5443 .2906 .088 Uiso calc R 1 . . H
H11C .5000 .4107 .3030 .088 Uiso calc R 1 . . H
C13 .4637(9) .5580(5) .40412(16) .0450(11) Uani d . 1 . . C
C14 .2607(9) .6449(6) .41674(19) .0540(12) Uani d . 1 . . C
H14 .2174 .7246 .3919 .065 Uiso calc R 1 . . H
C15 .1211(12) .6143(8) .4662(2) .0700(16) Uani d . 1 . . C
H15 -.0167 .6727 .4746 .084 Uiso calc R 1 . . H
C16 .1871(14) .4966(8) .5031(2) .081(2) Uani d . 1 . . C
H16 .0939 .4761 .5366 .097 Uiso calc R 1 . . H
C17 .3888(18) .4099(9) .4908(2) .091(2) Uani d . 1 . . C
H17 .4322 .3302 .5156 .109 Uiso calc R 1 . . H
C18 .5280(13) .4417(6) .4411(2) .0666(15) Uani d . 1 . . C
H18 .6662 .3835 .4328 .080 Uiso calc R 1 . . H

loop_
_atom_site_aniso_label
_atom_site_aniso_U_11
_atom_site_aniso_U_22
_atom_site_aniso_U_33
_atom_site_aniso_U_12
_atom_site_aniso_U_13
_atom_site_aniso_U_23
Cl1 .0486(6) .0514(8) .0674(7) -.0024(6) .0163(6) -.0056(5)
O1 .084(10) .083(11) .136(13) -.035(10) .029(9) -.026(10)
O2 .086(10) .26(3) .088(11) -.080(14) -.007(8) -.053(13)
O3 .18(3) .088(12) .152(14) -.041(12) .108(15) -.075(11)
O4 .14(2) .159(17) .38(4) .049(14) -.04(2) .11(2)
O1' .087(10) .048(5) .140(13) .007(9) .000(8) -.006(8)
O2' .122(14) .131(12) .143(17) .023(10) .079(11) -.074(11)
O3' .096(10) .083(11) .182(17) -.016(8) .073(11) .057(11)
O4' .079(8) .23(2) .096(7) .061(12) .003(6) .067(10)
O1A .088(3) .071(2) .0542(17) -.003(3) -.009(2) .0152(16)
O1B .089(3) .060(2) .0556(18) -.024(2) -.0085(19) .0006(16)
C11 .054(3) .053(2) .0292(16) -.007(2) .0099(19) .0023(19)
C12 .043(2) .056(3) .0365(18) .007(2) .0020(19) .0021(18)
N11 .063(3) .073(3) .0394(17) -.010(3) .011(2) -.0123(17)
C13 .047(2) .055(2) .0330(17) -.011(2) .0015(18) -.0018(17)
C14 .049(2) .071(3) .042(2) .003(3) .001(2) -.004(2)
C15 .054(3) .098(4) .058(3) -.007(3) .013(3) -.018(3)
C16 .096(5) .107(5) .040(2) -.041(5) .020(3) -.009(3)
C17 .122(7) .096(5) .055(3) -.013(5) .010(4) .023(3)
C18 .074(4) .067(3) .059(3) -.001(3) .008(3) .016(2)

loop_
_atom_type_symbol
_atom_type_description
_atom_type_scat_dispersion_real
_atom_type_scat_dispersion_imag
_atom_type_scat_source
C C .0033 .0016 'International Tables Vol C Tables 4.2.6.8 and 6.1.1.4'
H H .0000 .0000 'International Tables Vol C Tables 4.2.6.8 and 6.1.1.4'
N N .0061 .0033 'International Tables Vol C Tables 4.2.6.8 and 6.1.1.4'
O O .0106 .0060 'International Tables Vol C Tables 4.2.6.8 and 6.1.1.4'
Cl Cl .1484 .1585 'International Tables Vol C Tables 4.2.6.8 and 6.1.1.4'

loop_
_geom_angle_atom_site_label_1
_geom_angle_atom_site_label_2
_geom_angle_atom_site_label_3
_geom_angle
O3 Cl1 O1 106.7(10)
O3 Cl1 O2' 117.6(14)
O1 Cl1 O2' 127.6(16)
O3 Cl1 O2 114.6(16)
O1 Cl1 O2 120.8(16)
O2' Cl1 O2 14(2)
O3 Cl1 O4' 118.5(16)
O1 Cl1 O4' 82.6(11)
O2' Cl1 O4' 98.4(11)
O2 Cl1 O4' 110.2(12)
O3 Cl1 O1' 106.2(13)
O1 Cl1 O1' 30.5(8)
O2' Cl1 O1' 106.6(15)
O2 Cl1 O1' 95.9(17)
O4' Cl1 O1' 108.6(11)
O3 Cl1 O3' 13(2)
O1 Cl1 O3' 111.2(11)
O2' Cl1 O3' 107.0(15)
O2 Cl1 O3' 102.3(14)
O4' Cl1 O3' 130.8(13)
O1' Cl1 O3' 103.5(11)
O3 Cl1 O4 86.2(18)
O1 Cl1 O4 108.8(14)
O2' Cl1 O4 101.0(18)
O2 Cl1 O4 114(2)
O4' Cl1 O4 36.6(10)
O1' Cl1 O4 139.1(13)
O3' Cl1 O4 96.4(16)
C11 O1B H12 109.5
O1A C11 O1B 127.5(4)
O1A C11 C12 121.2(4)
O1B C11 C12 111.4(4)
N11 C12 C13 111.2(4)
N11 C12 C11 106.9(3)
C13 C12 C11 113.2(3)
N11 C12 H12A 108.5
C13 C12 H12A 108.5
C11 C12 H12A 108.5
C12 N11 H11A 109.5
C12 N11 H11B 109.5
H11A N11 H11B 109.5
C12 N11 H11C 109.5
H11A N11 H11C 109.5
H11B N11 H11C 109.5
C18 C13 C14 119.7(5)
C18 C13 C12 120.0(5)
C14 C13 C12 120.3(4)
C13 C14 C15 120.2(5)
C13 C14 H14 119.9
C15 C14 H14 119.9
C16 C15 C14 119.6(6)
C16 C15 H15 120.2
C14 C15 H15 120.2
C17 C16 C15 120.4(5)
C17 C16 H16 119.8
C15 C16 H16 119.8
C16 C17 C18 119.5(6)
C16 C17 H17 120.2
C18 C17 H17 120.2
C13 C18 C17 120.5(6)
C13 C18 H18 119.8
C17 C18 H18 119.8

loop_
_geom_bond_atom_site_label_1
_geom_bond_atom_site_label_2
_geom_bond_site_symmetry_2
_geom_bond_distance
_geom_bond_publ_flag
Cl1 O3 . 1.33(2) ?
Cl1 O1 . 1.37(2) ?
Cl1 O2' . 1.37(2) ?
Cl1 O2 . 1.383(19) ?
Cl1 O4' . 1.409(15) ?
Cl1 O1' . 1.417(19) ?
Cl1 O3' . 1.44(2) ?
Cl1 O4 . 1.46(2) ?
O1A C11 . 1.184(5) yes
O1B C11 . 1.287(6) yes
O1B H12 . .8200 ?
C11 C12 . 1.521(6) ?
C12 N11 . 1.493(5) ?
C12 C13 . 1.514(6) ?
C12 H12A . .9800 ?
N11 H11A . .8900 ?
N11 H11B . .8900 ?
N11 H11C . .8900 ?
C13 C18 . 1.369(7) ?
C13 C14 . 1.375(7) ?
C14 C15 . 1.382(7) ?
C14 H14 . .9300 ?
C15 C16 . 1.378(9) ?
C15 H15 . .9300 ?
C16 C17 . 1.367(11) ?
C16 H16 . .9300 ?
C17 C18 . 1.386(8) ?
C17 H17 . .9300 ?
C18 H18 . .9300 ?

loop_
_geom_hbond_atom_site_label_D
_geom_hbond_atom_site_label_H
_geom_hbond_atom_site_label_A
_geom_hbond_site_symmetry_A
_geom_hbond_distance_DH
_geom_hbond_distance_HA
_geom_hbond_distance_DA
_geom_hbond_angle_DHA
O1B H12 O3 1_665 .82 1.97 2.78(2) 168
O1B H12 O3' 1_665 .82 1.94 2.76(2) 178
N11 H11A O2' 4_655 .89 2.31 3.036(17) 139
N11 H11A O4' 4_655 .89 2.45 3.297(16) 159
N11 H11A O2 4_655 .89 2.60 3.29(2) 136
N11 H11B O2 4 .89 2.22 3.076(17) 161
N11 H11B O2' 4 .89 2.37 3.23(2) 162
N11 H11C O1 . .89 2.47 2.906(18) 111
N11 H11C O4' . .89 2.63 3.44(2) 153

loop_
_geom_torsion_atom_site_label_1
_geom_torsion_atom_site_label_2
_geom_torsion_atom_site_label_3
_geom_torsion_atom_site_label_4
_geom_torsion
_geom_torsion_publ_flag
O1A C11 C12 N11 16.1(6) yes
O1B C11 C12 N11 -164.9(4) ?
O1A C11 C12 C13 -106.8(5) ?
O1B C11 C12 C13 72.2(5) ?
N11 C12 C13 C18 94.3(6) yes
C11 C12 C13 C18 -145.3(5) ?
N11 C12 C13 C14 -84.4(5) yes
C11 C12 C13 C14 36.0(6) ?
C18 C13 C14 C15 -.5(8) ?
C12 C13 C14 C15 178.2(5) ?
C13 C14 C15 C16 .4(8) ?
C14 C15 C16 C17 -.3(10) ?
C15 C16 C17 C18 .5(10) ?
C14 C13 C18 C17 .7(8) ?
C12 C13 C18 C17 -178.0(5) ?
C16 C17 C18 C13 -.6(10) ?
